data_1566321
loop_
_publ_author_name
'Aitken, R. Alan'
'Gidlow, Anna L. G.'
'Ramsewak, Russel S.'
'Slawin, Alexandra M. Z.'

_publ_section_title
;
 2,2&#x2032;-(Ethane-1,2-diyl)bis(4-chlorophenol)
;
_journal_issue 1
_journal_name_full Molbank
_journal_page_first M1318
_journal_paper_doi 10.3390/M1318
_journal_volume 2022
_journal_year 2022
_chemical_formula_moiety 'C14 H12 Cl2 O2'
_chemical_formula_sum 'C14 H12 Cl2 O2'
_chemical_formula_weight 283.15
_space_group_crystal_system monoclinic
_space_group_IT_number 14
_space_group_name_Hall '-P 2ybc'
_space_group_name_H-M_alt 'P 1 21/c 1'
_atom_sites_solution_hydrogens geom
_atom_sites_solution_primary direct
_atom_sites_solution_secondary difmap
_audit_creation_date 2022-01-06
_audit_creation_method 'by CrystalStructure 4.3'
_cell_angle_alpha 90.0000
_cell_angle_beta 92.718(11)
_cell_angle_gamma 90.0000
_cell_formula_units_Z 8
_cell_length_a 8.058(3)
_cell_length_b 9.064(3)
_cell_length_c 34.864(12)
_cell_measurement_reflns_used 6269
_cell_measurement_temperature 93
_cell_measurement_theta_max 25.35
_cell_measurement_theta_min 2.32
_cell_volume 2543.5(15)
_computing_cell_refinement 'CrystalClear-SM Expert 2.0 rc13'
_computing_data_collection 'CrystalClear-SM Expert 2.0 rc13 (Rigaku, 2009)'
_computing_data_reduction 'CrystalClear-SM Expert 2.0 rc13'
_computing_molecular_graphics 'CrystalStructure 4.3'
_computing_publication_material 'CrystalStructure 4.3 (Rigaku, 2019)'
_computing_structure_refinement 'SHELXL Version 2018/3 (Sheldrick, 2008)'
_computing_structure_solution 'SIR2004 (Burla, et al., 2005)'
_diffrn_ambient_temperature 93
_diffrn_detector_area_resol_mean 14.629
_diffrn_measured_fraction_theta_full 0.993
_diffrn_measured_fraction_theta_max 0.991
_diffrn_measurement_device_type 'Rigaku Mercury70'
_diffrn_measurement_method \w
_diffrn_radiation_type 'Mo K\a'
_diffrn_radiation_wavelength 0.71075
_diffrn_reflns_av_R_equivalents 0.0765
_diffrn_reflns_av_unetI/netI 0.1033
_diffrn_reflns_Laue_measured_fraction_full 0.993
_diffrn_reflns_Laue_measured_fraction_max 0.991
_diffrn_reflns_limit_h_max 9
_diffrn_reflns_limit_h_min -8
_diffrn_reflns_limit_k_max 10
_diffrn_reflns_limit_k_min -10
_diffrn_reflns_limit_l_max 41
_diffrn_reflns_limit_l_min -35
_diffrn_reflns_number 14204
_diffrn_reflns_point_group_measured_fraction_full 0.993
_diffrn_reflns_point_group_measured_fraction_max 0.991
_diffrn_reflns_theta_full 25.242
_diffrn_reflns_theta_max 25.355
_diffrn_reflns_theta_min 2.322
_diffrn_standards_number 0
_exptl_absorpt_coefficient_mu 0.499
_exptl_absorpt_correction_T_max 0.985
_exptl_absorpt_correction_T_min 0.552
_exptl_absorpt_correction_type multi-scan
_exptl_absorpt_process_details 'REQAB (Rigaku, 1998)'
_exptl_crystal_colour colorless
_exptl_crystal_density_diffrn 1.479
_exptl_crystal_density_method 'not measured'
_exptl_crystal_description prism
_exptl_crystal_F_000 1168.00
_exptl_crystal_size_max 0.030
_exptl_crystal_size_mid 0.030
_exptl_crystal_size_min 0.030
_refine_diff_density_max 0.64
_refine_diff_density_min -0.47
_refine_ls_extinction_method none
_refine_ls_goodness_of_fit_ref 1.060
_refine_ls_hydrogen_treatment mixed
_refine_ls_number_parameters 341
_refine_ls_number_reflns 4618
_refine_ls_number_restraints 4
_refine_ls_R_factor_all 0.1042
_refine_ls_R_factor_gt 0.0698
_refine_ls_shift/su_max 0.001
_refine_ls_structure_factor_coef Fsqd
_refine_ls_weighting_details 'w = 1/[\s^2^(Fo^2^)+(0.0823P)^2^+1.1437P] where P=(Fo^2^+2Fc^2^)/3'
_refine_ls_weighting_scheme calc
_refine_ls_wR_factor_gt 0.1756
_refine_ls_wR_factor_ref 0.1973
_reflns_Friedel_coverage 0.000
_reflns_number_gt 3205
_reflns_number_total 4618
_reflns_threshold_expression F^2^>2.0\s(F^2^)
_cod_data_source_file s5.cif
_cod_data_source_block 1
_cod_original_cell_volume 2543.5(16)
_cod_database_code 1566321

loop_
_space_group_symop_id
_space_group_symop_operation_xyz
1 +X,+Y,+Z
2 -X,1/2+Y,1/2-Z
3 -X,-Y,-Z
4 +X,-1/2-Y,-1/2+Z

loop_
_atom_site_label
_atom_site_type_symbol
_atom_site_fract_x
_atom_site_fract_y
_atom_site_fract_z
_atom_site_U_iso_or_equiv
_atom_site_adp_type
_atom_site_occupancy
_atom_site_site_symmetry_order
_atom_site_calc_flag
_atom_site_refinement_flags_posn
_atom_site_refinement_flags_adp
_atom_site_refinement_flags_occupancy
_atom_site_disorder_assembly
_atom_site_disorder_group
Cl5 Cl 1.32810(14) 1.12798(13) 0.82045(3) 0.0350(3) Uani 1 1 d . . . . .
Cl15 Cl 0.11783(14) 0.84589(13) 0.72096(3) 0.0336(3) Uani 1 1 d . . . . .
Cl25 Cl 0.66372(17) -0.10868(15) 0.93221(4) 0.0484(4) Uani 1 1 d . . . . .
Cl35 Cl 1.84867(17) 0.29545(16) 1.02915(4) 0.0445(4) Uani 1 1 d . . . . .
O2 O 0.8873(4) 0.6413(4) 0.86166(9) 0.0289(8) Uani 1 1 d D . . . .
O12 O 0.5621(4) 0.5438(3) 0.83404(9) 0.0287(7) Uani 1 1 d D . . . .
O22 O 1.0619(4) 0.3827(4) 0.87662(10) 0.0325(8) Uani 1 1 d D . . . .
O32 O 1.3925(4) 0.4642(4) 0.90016(9) 0.0327(8) Uani 1 1 d D . . . .
C1 C 0.7459(6) 0.8721(5) 0.81866(13) 0.0276(11) Uani 1 1 d . . . . .
H1A H 0.712264 0.972465 0.810241 0.033 Uiso 1 1 calc R U . . .
H1B H 0.678311 0.844554 0.840529 0.033 Uiso 1 1 calc R U . . .
C1' C 0.9261(5) 0.8739(5) 0.83176(12) 0.0254(10) Uani 1 1 d . . . . .
C2 C 0.9934(5) 0.7584(5) 0.85449(12) 0.0239(10) Uani 1 1 d . . . . .
C3 C 1.1560(5) 0.7606(5) 0.86873(11) 0.0236(10) Uani 1 1 d . . . . .
H3 H 1.196409 0.683823 0.885205 0.028 Uiso 1 1 calc R U . . .
C4 C 1.2609(6) 0.8750(5) 0.85902(12) 0.0243(10) Uani 1 1 d . . . . .
H4 H 1.373074 0.877223 0.868680 0.029 Uiso 1 1 calc R U . . .
C5 C 1.1983(5) 0.9864(5) 0.83481(12) 0.0227(10) Uani 1 1 d . . . . .
C6 C 1.0323(5) 0.9865(5) 0.82212(12) 0.0265(10) Uani 1 1 d . . . . .
H6 H 0.990882 1.065491 0.806522 0.032 Uiso 1 1 calc R U . . .
C11 C 0.7099(6) 0.7624(5) 0.78522(12) 0.0270(10) Uani 1 1 d . . . . .
H11A H 0.742885 0.808122 0.760938 0.032 Uiso 1 1 calc R U . . .
H11B H 0.778311 0.672749 0.789630 0.032 Uiso 1 1 calc R U . . .
C11' C 0.5294(5) 0.7189(5) 0.78121(12) 0.0237(10) Uani 1 1 d . . . . .
C12 C 0.4657(5) 0.6108(5) 0.80505(12) 0.0224(10) Uani 1 1 d . . . . .
C13 C 0.3036(5) 0.5639(5) 0.80013(12) 0.0260(10) Uani 1 1 d . . . . .
H13 H 0.265220 0.483840 0.814905 0.031 Uiso 1 1 calc R U . . .
C14 C 0.1955(6) 0.6338(5) 0.77344(12) 0.0252(10) Uani 1 1 d . . . . .
H14 H 0.083195 0.602609 0.769976 0.030 Uiso 1 1 calc R U . . .
C15 C 0.2552(5) 0.7496(5) 0.75210(12) 0.0245(10) Uani 1 1 d . . . . .
C16 C 0.4212(5) 0.7894(5) 0.75503(12) 0.0256(10) Uani 1 1 d . . . . .
H16 H 0.461244 0.865221 0.739064 0.031 Uiso 1 1 calc R U . . .
C21 C 1.2347(7) 0.1700(5) 0.92785(14) 0.0383(13) Uani 1 1 d . . . . .
H21A H 1.273425 0.074882 0.939007 0.046 Uiso 1 1 calc R U . . .
H21B H 1.300356 0.191433 0.905206 0.046 Uiso 1 1 calc R U . . .
C21' C 1.0477(6) 0.1597(5) 0.91556(14) 0.0347(12) Uani 1 1 d . . . . .
C22 C 0.9738(6) 0.2624(5) 0.89018(13) 0.0269(10) Uani 1 1 d . . . . .
C23 C 0.8134(5) 0.2486(5) 0.87683(12) 0.0260(10) Uani 1 1 d . . . . .
H23 H 0.768192 0.317050 0.858546 0.031 Uiso 1 1 calc R U . . .
C24 C 0.7153(6) 0.1350(5) 0.88978(12) 0.0279(11) Uani 1 1 d . . . . .
H24 H 0.603110 0.124766 0.880514 0.034 Uiso 1 1 calc R U . . .
C25 C 0.7835(6) 0.0373(5) 0.91629(13) 0.0306(11) Uani 1 1 d . . . . .
C26 C 0.9490(6) 0.0470(5) 0.92844(14) 0.0371(12) Uani 1 1 d . . . . .
H26 H 0.995260 -0.024382 0.945792 0.045 Uiso 1 1 calc R U . . .
C31 C 1.2593(7) 0.2930(6) 0.95756(13) 0.0388(13) Uani 1 1 d . . . . .
H31A H 1.227545 0.257062 0.983015 0.047 Uiso 1 1 calc R U . . .
H31B H 1.187117 0.377836 0.950274 0.047 Uiso 1 1 calc R U . . .
C31' C 1.4422(6) 0.3422(6) 0.95981(14) 0.0341(12) Uani 1 1 d . . . . .
C32 C 1.5009(6) 0.4322(5) 0.93110(12) 0.0271(10) Uani 1 1 d . . . . .
C33 C 1.6594(6) 0.4915(5) 0.93444(12) 0.0267(10) Uani 1 1 d . . . . .
H33 H 1.694450 0.560512 0.915989 0.032 Uiso 1 1 calc R U . . .
C34 C 1.7660(6) 0.4500(5) 0.96455(12) 0.0289(11) Uani 1 1 d . . . . .
H34 H 1.875246 0.489464 0.966763 0.035 Uiso 1 1 calc R U . . .
C35 C 1.7141(6) 0.3518(5) 0.99132(12) 0.0282(11) Uani 1 1 d . . . . .
C36 C 1.5533(6) 0.3001(6) 0.98958(13) 0.0380(13) Uani 1 1 d . . . . .
H36 H 1.517721 0.235029 1.008914 0.046 Uiso 1 1 calc R U . . .
H2O H 0.946(6) 0.567(4) 0.8668(16) 0.06(2) Uiso 1 1 d D . . . .
H12O H 0.660(3) 0.575(6) 0.8367(16) 0.058(19) Uiso 1 1 d D . . . .
H22O H 1.156(3) 0.399(7) 0.8871(13) 0.056(19) Uiso 1 1 d D . . . .
H32O H 1.449(8) 0.478(8) 0.8809(13) 0.10(3) Uiso 1 1 d D . . . .

loop_
_atom_site_aniso_label
_atom_site_aniso_U_11
_atom_site_aniso_U_22
_atom_site_aniso_U_33
_atom_site_aniso_U_23
_atom_site_aniso_U_13
_atom_site_aniso_U_12
Cl5 0.0308(7) 0.0324(7) 0.0413(7) 0.0056(5) -0.0034(6) -0.0085(5)
Cl15 0.0315(7) 0.0313(7) 0.0374(6) 0.0017(5) -0.0065(5) 0.0015(5)
Cl25 0.0463(9) 0.0413(8) 0.0570(8) 0.0130(6) -0.0023(7) -0.0187(6)
Cl35 0.0417(8) 0.0497(9) 0.0405(7) 0.0072(6) -0.0144(6) -0.0034(6)
O2 0.0203(17) 0.027(2) 0.0398(18) 0.0064(15) 0.0004(15) -0.0015(15)
O12 0.0262(19) 0.0306(19) 0.0289(16) 0.0087(14) -0.0011(15) -0.0010(15)
O22 0.028(2) 0.0245(18) 0.045(2) 0.0089(15) -0.0019(17) -0.0035(15)
O32 0.0245(18) 0.043(2) 0.0307(17) 0.0134(15) 0.0007(15) 0.0001(15)
C1 0.032(3) 0.020(2) 0.031(2) 0.0009(19) 0.003(2) 0.003(2)
C1' 0.023(2) 0.023(2) 0.030(2) -0.0011(19) 0.000(2) 0.0003(19)
C2 0.026(2) 0.021(2) 0.025(2) -0.0003(18) 0.006(2) -0.0012(19)
C3 0.028(3) 0.024(2) 0.020(2) -0.0005(18) 0.0021(19) 0.002(2)
C4 0.026(3) 0.021(2) 0.025(2) -0.0046(18) 0.001(2) 0.0013(19)
C5 0.021(2) 0.019(2) 0.028(2) -0.0021(18) 0.0014(19) -0.0017(18)
C6 0.029(3) 0.023(2) 0.027(2) 0.0008(19) -0.002(2) 0.004(2)
C11 0.034(3) 0.024(3) 0.023(2) 0.0049(19) 0.003(2) 0.003(2)
C11' 0.022(2) 0.025(3) 0.024(2) -0.0026(18) 0.0035(19) -0.0036(19)
C12 0.022(2) 0.022(2) 0.024(2) 0.0030(18) 0.0026(19) 0.0018(19)
C13 0.027(3) 0.023(2) 0.029(2) -0.0010(19) 0.008(2) -0.0010(19)
C14 0.024(2) 0.022(2) 0.029(2) -0.0032(19) 0.003(2) -0.0036(19)
C15 0.027(2) 0.022(2) 0.024(2) -0.0014(19) -0.001(2) 0.004(2)
C16 0.027(2) 0.023(2) 0.027(2) 0.0007(19) -0.002(2) -0.0047(19)
C21 0.055(3) 0.028(3) 0.033(3) 0.004(2) 0.009(2) 0.002(2)
C21' 0.033(3) 0.028(3) 0.042(3) 0.007(2) -0.006(2) -0.005(2)
C22 0.030(3) 0.020(2) 0.031(2) 0.0019(19) 0.003(2) -0.001(2)
C23 0.022(2) 0.028(3) 0.027(2) -0.0017(19) -0.001(2) 0.003(2)
C24 0.023(3) 0.032(3) 0.029(2) -0.006(2) -0.001(2) 0.001(2)
C25 0.032(3) 0.023(3) 0.037(3) 0.002(2) 0.003(2) -0.005(2)
C26 0.036(3) 0.028(3) 0.046(3) 0.011(2) -0.009(2) -0.004(2)
C31 0.051(3) 0.040(3) 0.025(2) 0.003(2) 0.004(2) 0.004(3)
C31' 0.027(3) 0.039(3) 0.036(3) 0.006(2) -0.004(2) -0.002(2)
C32 0.024(2) 0.033(3) 0.024(2) 0.004(2) 0.001(2) 0.005(2)
C33 0.031(3) 0.023(2) 0.027(2) -0.0062(19) 0.007(2) -0.005(2)
C34 0.026(3) 0.029(3) 0.032(2) -0.003(2) 0.001(2) -0.006(2)
C35 0.026(3) 0.030(3) 0.028(2) -0.001(2) -0.003(2) 0.002(2)
C36 0.042(3) 0.042(3) 0.030(2) 0.013(2) -0.001(2) -0.014(2)

loop_
_atom_type_symbol
_atom_type_description
_atom_type_scat_dispersion_real
_atom_type_scat_dispersion_imag
_atom_type_scat_source
C C 0.0033 0.0016
;
International Tables for Crystallography
(Vol. C, Tables 4.2.6.8 and 6.1.1.4)
;
H H 0.0000 0.0000
;
International Tables for Crystallography
(Vol. C, Table 6.1.1.4)
;
Cl Cl 0.1484 0.1585
;
International Tables for Crystallography
(Vol. C, Tables 4.2.6.8 and 6.1.1.4)
;
O O 0.0106 0.0060
;
International Tables for Crystallography
(Vol. C, Tables 4.2.6.8 and 6.1.1.4)
;

loop_
_geom_angle_atom_site_label_1
_geom_angle_atom_site_label_2
_geom_angle_atom_site_label_3
_geom_angle
_geom_angle_site_symmetry_1
_geom_angle_site_symmetry_3
_geom_angle_publ_flag
C2 O2 H2O 108(4) . . ?
C12 O12 H12O 115(4) . . ?
C22 O22 H22O 117(4) . . ?
C32 O32 H32O 108(5) . . ?
C1' C1 C11 112.3(4) . . ?
C1' C1 H1A 109.1 . . ?
C11 C1 H1A 109.1 . . ?
C1' C1 H1B 109.1 . . ?
C11 C1 H1B 109.1 . . ?
H1A C1 H1B 107.9 . . ?
C6 C1' C2 117.4(4) . . ?
C6 C1' C1 122.3(4) . . ?
C2 C1' C1 120.3(4) . . ?
C3 C2 O2 121.8(4) . . ?
C3 C2 C1' 121.8(4) . . ?
O2 C2 C1' 116.4(4) . . ?
C2 C3 C4 120.1(4) . . ?
C2 C3 H3 119.9 . . ?
C4 C3 H3 119.9 . . ?
C3 C4 C5 118.8(4) . . ?
C3 C4 H4 120.6 . . ?
C5 C4 H4 120.6 . . ?
C6 C5 C4 120.5(4) . . ?
C6 C5 Cl5 119.3(3) . . ?
C4 C5 Cl5 120.1(3) . . ?
C1' C6 C5 121.3(4) . . ?
C1' C6 H6 119.3 . . ?
C5 C6 H6 119.3 . . ?
C11' C11 C1 112.5(3) . . ?
C11' C11 H11A 109.1 . . ?
C1 C11 H11A 109.1 . . ?
C11' C11 H11B 109.1 . . ?
C1 C11 H11B 109.1 . . ?
H11A C11 H11B 107.8 . . ?
C16 C11' C12 118.5(4) . . ?
C16 C11' C11 120.9(4) . . ?
C12 C11' C11 120.5(4) . . ?
C13 C12 O12 116.8(4) . . ?
C13 C12 C11' 121.0(4) . . ?
O12 C12 C11' 122.1(4) . . ?
C12 C13 C14 120.1(4) . . ?
C12 C13 H13 120.0 . . ?
C14 C13 H13 120.0 . . ?
C15 C14 C13 118.7(4) . . ?
C15 C14 H14 120.7 . . ?
C13 C14 H14 120.7 . . ?
C16 C15 C14 121.1(4) . . ?
C16 C15 Cl15 119.8(3) . . ?
C14 C15 Cl15 119.1(4) . . ?
C15 C16 C11' 120.2(4) . . ?
C15 C16 H16 119.9 . . ?
C11' C16 H16 119.9 . . ?
C31 C21 C21' 108.9(4) . . ?
C31 C21 H21A 109.9 . . ?
C21' C21 H21A 109.9 . . ?
C31 C21 H21B 109.9 . . ?
C21' C21 H21B 109.9 . . ?
H21A C21 H21B 108.3 . . ?
C26 C21' C22 117.6(5) . . ?
C26 C21' C21 121.4(4) . . ?
C22 C21' C21 121.0(4) . . ?
C23 C22 O22 116.6(4) . . ?
C23 C22 C21' 121.7(4) . . ?
O22 C22 C21' 121.7(4) . . ?
C22 C23 C24 120.3(4) . . ?
C22 C23 H23 119.8 . . ?
C24 C23 H23 119.8 . . ?
C25 C24 C23 118.8(4) . . ?
C25 C24 H24 120.6 . . ?
C23 C24 H24 120.6 . . ?
C24 C25 C26 120.9(4) . . ?
C24 C25 Cl25 119.5(4) . . ?
C26 C25 Cl25 119.4(4) . . ?
C25 C26 C21' 120.6(5) . . ?
C25 C26 H26 119.7 . . ?
C21' C26 H26 119.7 . . ?
C21 C31 C31' 109.8(4) . . ?
C21 C31 H31A 109.7 . . ?
C31' C31 H31A 109.7 . . ?
C21 C31 H31B 109.7 . . ?
C31' C31 H31B 109.7 . . ?
H31A C31 H31B 108.2 . . ?
C36 C31' C32 117.9(4) . . ?
C36 C31' C31 122.6(4) . . ?
C32 C31' C31 119.4(4) . . ?
C33 C32 O32 121.9(4) . . ?
C33 C32 C31' 120.7(4) . . ?
O32 C32 C31' 117.3(4) . . ?
C34 C33 C32 119.8(4) . . ?
C34 C33 H33 120.1 . . ?
C32 C33 H33 120.1 . . ?
C35 C34 C33 119.8(4) . . ?
C35 C34 H34 120.1 . . ?
C33 C34 H34 120.1 . . ?
C34 C35 C36 120.6(5) . . ?
C34 C35 Cl35 120.4(4) . . ?
C36 C35 Cl35 119.0(4) . . ?
C35 C36 C31' 120.7(4) . . ?
C35 C36 H36 119.6 . . ?
C31' C36 H36 119.6 . . ?

loop_
_geom_bond_atom_site_label_1
_geom_bond_atom_site_label_2
_geom_bond_distance
_geom_bond_site_symmetry_2
_geom_bond_publ_flag
Cl5 C5 1.743(4) . ?
Cl15 C15 1.747(5) . ?
Cl25 C25 1.744(5) . ?
Cl35 C35 1.744(5) . ?
O2 C2 1.393(5) . ?
O2 H2O 0.840(5) . ?
O12 C12 1.385(5) . ?
O12 H12O 0.839(5) . ?
O22 C22 1.396(5) . ?
O22 H22O 0.840(5) . ?
O32 C32 1.386(5) . ?
O32 H32O 0.840(5) . ?
C1 C1' 1.501(7) . ?
C1 C11 1.549(6) . ?
C1 H1A 0.9900 . ?
C1 H1B 0.9900 . ?
C1' C6 1.384(6) . ?
C1' C2 1.406(6) . ?
C2 C3 1.380(6) . ?
C3 C4 1.389(6) . ?
C3 H3 0.9500 . ?
C4 C5 1.396(6) . ?
C4 H4 0.9500 . ?
C5 C6 1.388(6) . ?
C6 H6 0.9500 . ?
C11 C11' 1.508(6) . ?
C11 H11A 0.9900 . ?
C11 H11B 0.9900 . ?
C11' C16 1.388(6) . ?
C11' C12 1.398(6) . ?
C12 C13 1.376(6) . ?
C13 C14 1.396(6) . ?
C13 H13 0.9500 . ?
C14 C15 1.386(6) . ?
C14 H14 0.9500 . ?
C15 C16 1.385(6) . ?
C16 H16 0.9500 . ?
C21 C31 1.528(7) . ?
C21 C21' 1.550(8) . ?
C21 H21A 0.9900 . ?
C21 H21B 0.9900 . ?
C21' C26 1.383(6) . ?
C21' C22 1.398(7) . ?
C22 C23 1.359(6) . ?
C23 C24 1.386(6) . ?
C23 H23 0.9500 . ?
C24 C25 1.375(7) . ?
C24 H24 0.9500 . ?
C25 C26 1.383(7) . ?
C26 H26 0.9500 . ?
C31 C31' 1.538(7) . ?
C31 H31A 0.9900 . ?
C31 H31B 0.9900 . ?
C31' C36 1.391(7) . ?
C31' C32 1.392(6) . ?
C32 C33 1.385(6) . ?
C33 C34 1.377(6) . ?
C33 H33 0.9500 . ?
C34 C35 1.370(6) . ?
C34 H34 0.9500 . ?
C35 C36 1.376(7) . ?
C36 H36 0.9500 . ?

loop_
_geom_hbond_atom_site_label_D
_geom_hbond_atom_site_label_H
_geom_hbond_atom_site_label_A
_geom_hbond_site_symmetry_D
_geom_hbond_site_symmetry_H
_geom_hbond_site_symmetry_A
_geom_hbond_distance_DA
_geom_hbond_distance_DH
_geom_hbond_distance_HA
_geom_hbond_angle_DHA
_geom_hbond_publ_flag
O2 H2O O22 . . . 2.771(5) 0.84(4) 1.93(4) 174(4) no
O12 H12O O2 . . . 2.887(4) 0.84(3) 2.08(3) 162(5) no
O22 H22O O32 . . . 2.847(5) 0.84(3) 2.03(3) 166(5) no
O32 H32O O12 . . 1_655 2.829(5) 0.84(5) 2.00(5) 170(7) no

loop_
_geom_torsion_atom_site_label_1
_geom_torsion_atom_site_label_2
_geom_torsion_atom_site_label_3
_geom_torsion_atom_site_label_4
_geom_torsion
_geom_torsion_site_symmetry_1
_geom_torsion_site_symmetry_2
_geom_torsion_site_symmetry_3
_geom_torsion_site_symmetry_4
_geom_torsion_publ_flag
C11 C1 C1' C6 103.6(5) . . . . ?
C11 C1 C1' C2 -76.1(5) . . . . ?
C6 C1' C2 C3 3.9(6) . . . . ?
C1 C1' C2 C3 -176.4(4) . . . . ?
C6 C1' C2 O2 -175.8(4) . . . . ?
C1 C1' C2 O2 3.9(6) . . . . ?
O2 C2 C3 C4 176.1(3) . . . . ?
C1' C2 C3 C4 -3.6(6) . . . . ?
C2 C3 C4 C5 0.1(6) . . . . ?
C3 C4 C5 C6 2.9(6) . . . . ?
C3 C4 C5 Cl5 -177.5(3) . . . . ?
C2 C1' C6 C5 -0.8(6) . . . . ?
C1 C1' C6 C5 179.5(4) . . . . ?
C4 C5 C6 C1' -2.6(6) . . . . ?
Cl5 C5 C6 C1' 177.9(3) . . . . ?
C1' C1 C11 C11' 159.5(4) . . . . ?
C1 C11 C11' C16 96.7(5) . . . . ?
C1 C11 C11' C12 -80.5(5) . . . . ?
C16 C11' C12 C13 6.7(6) . . . . ?
C11 C11' C12 C13 -176.1(4) . . . . ?
C16 C11' C12 O12 -174.6(4) . . . . ?
C11 C11' C12 O12 2.6(6) . . . . ?
O12 C12 C13 C14 175.2(4) . . . . ?
C11' C12 C13 C14 -6.0(6) . . . . ?
C12 C13 C14 C15 0.4(6) . . . . ?
C13 C14 C15 C16 4.4(6) . . . . ?
C13 C14 C15 Cl15 -175.8(3) . . . . ?
C14 C15 C16 C11' -3.7(6) . . . . ?
Cl15 C15 C16 C11' 176.5(3) . . . . ?
C12 C11' C16 C15 -1.8(6) . . . . ?
C11 C11' C16 C15 -179.0(4) . . . . ?
C31 C21 C21' C26 -104.9(5) . . . . ?
C31 C21 C21' C22 76.8(5) . . . . ?
C26 C21' C22 C23 -3.5(7) . . . . ?
C21 C21' C22 C23 174.9(4) . . . . ?
C26 C21' C22 O22 177.8(4) . . . . ?
C21 C21' C22 O22 -3.8(7) . . . . ?
O22 C22 C23 C24 -177.9(4) . . . . ?
C21' C22 C23 C24 3.4(7) . . . . ?
C22 C23 C24 C25 0.1(6) . . . . ?
C23 C24 C25 C26 -3.3(7) . . . . ?
C23 C24 C25 Cl25 -178.7(3) . . . . ?
C24 C25 C26 C21' 3.1(7) . . . . ?
Cl25 C25 C26 C21' 178.5(4) . . . . ?
C22 C21' C26 C25 0.2(7) . . . . ?
C21 C21' C26 C25 -178.1(4) . . . . ?
C21' C21 C31 C31' -160.4(4) . . . . ?
C21 C31 C31' C36 -103.2(5) . . . . ?
C21 C31 C31' C32 76.7(6) . . . . ?
C36 C31' C32 C33 -7.2(7) . . . . ?
C31 C31' C32 C33 172.9(4) . . . . ?
C36 C31' C32 O32 175.3(4) . . . . ?
C31 C31' C32 O32 -4.6(7) . . . . ?
O32 C32 C33 C34 -176.3(4) . . . . ?
C31' C32 C33 C34 6.3(7) . . . . ?
C32 C33 C34 C35 -0.8(7) . . . . ?
C33 C34 C35 C36 -3.6(7) . . . . ?
C33 C34 C35 Cl35 178.8(3) . . . . ?
C34 C35 C36 C31' 2.5(7) . . . . ?
Cl35 C35 C36 C31' -179.9(4) . . . . ?
C32 C31' C36 C35 2.9(7) . . . . ?
C31 C31' C36 C35 -177.2(5) . . . . ?
